data_4134963
loop_
_publ_author_name
'Wang, Huanan'
'Luo, Hongwen'
'Zhang, Zhan-Ming'
'Zheng, Wei-Feng'
'Yin, Yu'
'Qian, Hui'
'Zhang, Junliang'
'Ma, Shengming'

_publ_section_title
;
 Pd-Catalyzed Enantioselective Syntheses of Trisubstituted Allenes via
 Coupling of Propargylic Benzoates with Organoboronic Acids.
;
_journal_issue 21
_journal_name_full 'Journal of the American Chemical Society'
_journal_page_first 9763
_journal_page_last 9771
_journal_paper_doi 10.1021/jacs.0c02876
_journal_volume 142
_journal_year 2020
_chemical_absolute_configuration ad
_chemical_formula_moiety 'C25 H24 O3'
_chemical_formula_sum 'C25 H24 O3'
_chemical_formula_weight 372.44
_space_group_crystal_system monoclinic
_space_group_IT_number 4
_space_group_name_Hall 'P 2yb'
_space_group_name_H-M_alt 'P 1 21 1'
_atom_sites_solution_hydrogens geom
_atom_sites_solution_primary other
_cell_angle_alpha 90
_cell_angle_beta 96.1030(10)
_cell_angle_gamma 90
_cell_formula_units_Z 2
_cell_length_a 8.9325(2)
_cell_length_b 10.8470(3)
_cell_length_c 10.2984(3)
_cell_measurement_reflns_used 9937
_cell_measurement_temperature 152.(2)
_cell_measurement_theta_max 70.3250
_cell_measurement_theta_min 4.3176
_cell_volume 992.17(5)
_computing_cell_refinement 'SAINT V8.38A (Bruker AXS Inc., 2017)'
_computing_data_reduction 'SAINT V8.38A (Bruker AXS Inc., 2017)'
_computing_molecular_graphics 'shelXle (C.B. Huebschle, rev 833)'
_computing_structure_refinement 'SHELXL-2016/6 (Sheldrick, 2016)'
_computing_structure_solution 'SHELXT 2014/5 (Sheldrick, 2014)'
_diffrn_ambient_temperature 152.(2)
_diffrn_detector_area_resol_mean 7.3910
_diffrn_measured_fraction_theta_full 0.988
_diffrn_measured_fraction_theta_max 0.988
_diffrn_measurement_device_type 'Bruker D8 Venture Photon II'
_diffrn_measurement_method '\f and \w scans'
_diffrn_radiation_type 'Cu K\a'
_diffrn_radiation_wavelength 1.54178
_diffrn_reflns_av_R_equivalents 0.0384
_diffrn_reflns_av_unetI/netI 0.0223
_diffrn_reflns_limit_h_max 10
_diffrn_reflns_limit_h_min -10
_diffrn_reflns_limit_k_max 13
_diffrn_reflns_limit_k_min -13
_diffrn_reflns_limit_l_max 12
_diffrn_reflns_limit_l_min -12
_diffrn_reflns_number 26665
_diffrn_reflns_theta_full 70.48
_diffrn_reflns_theta_max 70.48
_diffrn_reflns_theta_min 4.32
_diffrn_source 'Sealed x-ray tube'
_diffrn_source_type 'Bruker IuS 3.0'
_exptl_absorpt_coefficient_mu 0.640
_exptl_absorpt_correction_T_max 0.88
_exptl_absorpt_correction_T_min 0.79
_exptl_absorpt_correction_type multi-scan
_exptl_absorpt_process_details
;
SADABS-2016/2 - Bruker AXS area detector scaling and absorption correction
;
_exptl_crystal_colour Colorless
_exptl_crystal_density_diffrn 1.247
_exptl_crystal_density_method 'not measured'
_exptl_crystal_description Block
_exptl_crystal_F_000 396
_exptl_crystal_size_max 0.220
_exptl_crystal_size_mid 0.220
_exptl_crystal_size_min 0.200
_refine_diff_density_max 0.186
_refine_diff_density_min -0.169
_refine_ls_abs_structure_details
;

Flack x determined using 1714 quotients [(I+)-(I-)]/[(I+)+(I-)]
(Parsons, Flack and Wagner, Acta Cryst. B69 (2013) 249-259).
;
_refine_ls_abs_structure_Flack 0.13(5)
_refine_ls_extinction_method none
_refine_ls_goodness_of_fit_ref 1.113
_refine_ls_hydrogen_treatment constr
_refine_ls_matrix_type full
_refine_ls_number_parameters 254
_refine_ls_number_reflns 3739
_refine_ls_number_restraints 1
_refine_ls_restrained_S_all 1.112
_refine_ls_R_factor_all 0.0324
_refine_ls_R_factor_gt 0.0321
_refine_ls_shift/su_max 0.000
_refine_ls_shift/su_mean 0.000
_refine_ls_structure_factor_coef Fsqd
_refine_ls_weighting_details 'w=1/[\s^2^(Fo^2^)+(0.0448P)^2^+0.2264P] where P=(Fo^2^+2Fc^2^)/3'
_refine_ls_weighting_scheme calc
_refine_ls_wR_factor_gt 0.0905
_refine_ls_wR_factor_ref 0.0909
_reflns_number_gt 3700
_reflns_number_total 3739
_reflns_threshold_expression 'I > 2\s(I)'
_cod_data_source_file ja0c02876_si_002.cif
_cod_data_source_block WHN_3_021
_cod_depositor_comments
;
The following automatic conversions were performed:

data item '_exptl_absorpt_correction_type' value 'Multi-Scan' was
changed to 'multi-scan' in accordance with the
/home/data/users/saulius/crontab/automatic-downloads/rss-feeds/ACS/lib/dictionaries/cif_core.dic
dictionary named 'cif_core.dic' version 2.4.2 last updated on
2011-04-26.

Automatic conversion script
Id: cif_fix_values 7556 2019-12-06 15:28:31Z antanas 

 Adding full bibliography for 4134963.cif.
;
_cod_database_code 4134963

loop_
_space_group_symop_operation_xyz
'x, y, z'
'-x, y+1/2, -z'

loop_
_atom_site_type_symbol
_atom_site_label
_atom_site_fract_x
_atom_site_fract_y
_atom_site_fract_z
_atom_site_U_iso_or_equiv
_atom_site_adp_type
_atom_site_calc_flag
_atom_site_refinement_flags_adp
_atom_site_refinement_flags_occupancy
_atom_site_refinement_flags_posn
_atom_site_occupancy
_atom_site_disorder_assembly
_atom_site_disorder_group
O O1 0.1398(2) 0.63470(16) -0.09748(17) 0.0391(4) Uani d . . . 1 . .
C C1 0.3749(3) 0.7464(2) 0.0982(3) 0.0353(5) Uani d . . . 1 . .
H H1 0.432466 0.675293 0.082503 0.042 Uiso calc U . R 1 . .
O O2 0.18852(19) 0.43458(15) -0.06319(15) 0.0320(4) Uani d . . . 1 . .
C C2 0.4160(3) 0.8600(2) 0.0512(3) 0.0376(6) Uani d . . . 1 . .
H H2 0.501084 0.866226 0.003546 0.045 Uiso calc U . R 1 . .
C C3 0.3332(3) 0.9644(2) 0.0735(2) 0.0349(5) Uani d . . . 1 . .
H H3 0.360532 1.042142 0.040665 0.042 Uiso calc U . R 1 . .
O O3 0.1987(2) 0.24171(16) 0.01322(17) 0.0378(4) Uani d . . . 1 . .
C C4 0.2100(3) 0.9544(2) 0.1442(2) 0.0335(5) Uani d . . . 1 . .
H H4 0.153569 1.025874 0.160839 0.04 Uiso calc U . R 1 . .
C C5 0.1688(3) 0.8407(2) 0.1907(2) 0.0302(5) Uani d . . . 1 . .
H H5 0.083903 0.834805 0.238665 0.036 Uiso calc U . R 1 . .
C C6 0.2505(2) 0.7351(2) 0.1680(2) 0.0286(5) Uani d . . . 1 . .
C C7 0.2010(3) 0.6105(2) 0.2149(2) 0.0288(5) Uani d . . . 1 . .
H H7 0.142588 0.627459 0.290604 0.035 Uiso calc U . R 1 . .
C C9 0.3096(3) 0.4107(2) 0.2999(2) 0.0274(5) Uani d . . . 1 . .
C C8 0.3297(3) 0.5276(2) 0.2660(2) 0.0293(5) Uani d . . . 1 . .
H H8 0.428989 0.56015 0.274351 0.035 Uiso calc U . R 1 . .
C C10 0.1567(2) 0.3576(2) 0.2679(2) 0.0257(4) Uani d . . . 1 . .
C C11 0.0820(2) 0.4023(2) 0.1364(2) 0.0271(5) Uani d . . . 1 . .
H H11 -0.025848 0.375967 0.126312 0.032 Uiso calc U . R 1 . .
C C12 0.0905(2) 0.5422(2) 0.1106(2) 0.0272(4) Uani d . . . 1 . .
H H12 -0.012375 0.578711 0.109889 0.033 Uiso calc U . R 1 . .
C C13 0.1395(2) 0.5493(2) -0.0251(2) 0.0293(5) Uani d . . . 1 . .
C C14 0.1610(3) 0.3458(2) 0.0276(2) 0.0286(5) Uani d . . . 1 . .
C C15 0.0857(2) 0.2729(2) 0.3334(2) 0.0287(5) Uani d . . . 1 . .
H H15 -0.008252 0.244986 0.291756 0.034 Uiso calc U . R 1 . .
C C16 0.1340(3) 0.2174(2) 0.4611(2) 0.0295(5) Uani d . . . 1 . .
C C17 0.1911(3) 0.2871(3) 0.5682(2) 0.0369(5) Uani d . . . 1 . .
H H17 0.198105 0.374108 0.560142 0.044 Uiso calc U . R 1 . .
C C18 0.2383(3) 0.2314(3) 0.6872(3) 0.0452(7) Uani d . . . 1 . .
H H18 0.27841 0.280117 0.759308 0.054 Uiso calc U . R 1 . .
C C19 0.2268(3) 0.1054(3) 0.7002(3) 0.0464(7) Uani d . . . 1 . .
H H19 0.260215 0.067123 0.781115 0.056 Uiso calc U . R 1 . .
C C20 0.1669(3) 0.0349(3) 0.5961(3) 0.0437(6) Uani d . . . 1 . .
H H20 0.158113 -0.051879 0.605608 0.052 Uiso calc U . R 1 . .
C C21 0.1192(3) 0.0905(2) 0.4774(3) 0.0355(5) Uani d . . . 1 . .
H H21 0.076107 0.041568 0.406509 0.043 Uiso calc U . R 1 . .
C C22 0.4381(3) 0.3322(2) 0.3616(2) 0.0308(5) Uani d . . . 1 . .
H H22A 0.420865 0.315036 0.453267 0.037 Uiso calc U . R 1 . .
H H22B 0.53258 0.380104 0.363208 0.037 Uiso calc U . R 1 . .
C C23 0.4591(3) 0.2101(2) 0.2931(3) 0.0378(6) Uani d . . . 1 . .
H H23A 0.508593 0.225984 0.21321 0.045 Uiso calc U . R 1 . .
H H23B 0.358792 0.174147 0.265866 0.045 Uiso calc U . R 1 . .
C C24 0.5526(3) 0.1162(3) 0.3772(3) 0.0452(6) Uani d . . . 1 . .
H H24A 0.500733 0.09695 0.455097 0.054 Uiso calc U . R 1 . .
H H24B 0.559057 0.039031 0.326781 0.054 Uiso calc U . R 1 . .
C C25 0.7092(3) 0.1609(3) 0.4210(3) 0.0504(7) Uani d . . . 1 . .
H H25A 0.758343 0.186642 0.344805 0.076 Uiso calc U . R 1 . .
H H25B 0.767277 0.094078 0.46639 0.076 Uiso calc U . R 1 . .
H H25C 0.704061 0.230941 0.480438 0.076 Uiso calc U . R 1 . .

loop_
_atom_site_aniso_label
_atom_site_aniso_U_11
_atom_site_aniso_U_22
_atom_site_aniso_U_33
_atom_site_aniso_U_12
_atom_site_aniso_U_13
_atom_site_aniso_U_23
O1 0.0477(10) 0.0344(10) 0.0341(9) -0.0018(8) -0.0011(7) 0.0106(8)
C1 0.0319(11) 0.0276(12) 0.0465(14) 0.0018(10) 0.0054(10) -0.0024(10)
O2 0.0395(9) 0.0288(8) 0.0279(8) 0.0015(7) 0.0039(7) 0.0029(6)
C2 0.0328(12) 0.0361(13) 0.0446(14) -0.0046(10) 0.0073(10) 0.0022(11)
C3 0.0378(12) 0.0283(12) 0.0377(13) -0.0054(10) -0.0004(10) 0.0026(10)
O3 0.0514(10) 0.0283(9) 0.0330(9) 0.0062(8) 0.0015(7) -0.0015(7)
C4 0.0354(12) 0.0268(11) 0.0374(12) 0.0042(10) -0.0008(9) -0.0036(10)
C5 0.0299(11) 0.0292(11) 0.0313(11) 0.0007(9) 0.0017(9) -0.0031(9)
C6 0.0302(11) 0.0255(11) 0.0298(11) -0.0003(9) 0.0013(8) -0.0008(9)
C7 0.0296(11) 0.0263(11) 0.0304(11) 0.0014(9) 0.0026(9) 0.0003(9)
C9 0.0274(11) 0.0298(11) 0.0242(10) -0.0004(9) -0.0006(8) -0.0009(9)
C8 0.0267(10) 0.0283(11) 0.0322(11) -0.0023(9) -0.0004(9) -0.0002(9)
C10 0.0278(11) 0.0238(10) 0.0251(10) 0.0019(8) 0.0004(8) -0.0012(8)
C11 0.0251(11) 0.0270(11) 0.0286(11) -0.0004(8) 0.0004(8) 0.0020(9)
C12 0.0248(10) 0.0256(10) 0.0307(11) 0.0020(9) 0.0007(8) 0.0023(9)
C13 0.0278(11) 0.0287(12) 0.0302(11) -0.0022(9) -0.0024(9) 0.0012(10)
C14 0.0292(10) 0.0298(11) 0.0257(10) -0.0008(9) -0.0019(8) 0.0019(9)
C15 0.0286(11) 0.0297(11) 0.0277(10) 0.0000(9) 0.0016(8) 0.0000(9)
C16 0.0290(11) 0.0323(12) 0.0281(11) 0.0007(9) 0.0066(9) 0.0016(9)
C17 0.0420(13) 0.0381(13) 0.0306(12) 0.0024(11) 0.0040(10) -0.0039(10)
C18 0.0439(14) 0.0643(19) 0.0276(12) 0.0035(13) 0.0048(10) -0.0024(13)
C19 0.0362(13) 0.071(2) 0.0333(13) 0.0120(13) 0.0085(10) 0.0174(13)
C20 0.0401(14) 0.0437(15) 0.0493(15) 0.0055(12) 0.0151(12) 0.0183(13)
C21 0.0360(12) 0.0331(13) 0.0381(13) -0.0022(10) 0.0077(10) 0.0054(10)
C22 0.0272(11) 0.0339(12) 0.0301(11) 0.0008(9) -0.0019(8) 0.0015(10)
C23 0.0352(12) 0.0399(13) 0.0368(13) 0.0065(10) -0.0031(10) -0.0018(11)
C24 0.0435(14) 0.0360(14) 0.0545(16) 0.0065(11) -0.0015(12) 0.0022(12)
C25 0.0371(14) 0.0577(18) 0.0550(17) 0.0080(13) -0.0017(12) 0.0090(15)

loop_
_atom_type_symbol
_atom_type_description
_atom_type_scat_dispersion_real
_atom_type_scat_dispersion_imag
_atom_type_scat_source
C C 0.0181 0.0091 'International Tables Vol C Tables 4.2.6.8 and 6.1.1.4'
H H 0.0000 0.0000 'International Tables Vol C Tables 4.2.6.8 and 6.1.1.4'
O O 0.0492 0.0322 'International Tables Vol C Tables 4.2.6.8 and 6.1.1.4'

loop_
_geom_angle_atom_site_label_1
_geom_angle_atom_site_label_2
_geom_angle_atom_site_label_3
_geom_angle_site_symmetry_1
_geom_angle_site_symmetry_3
_geom_angle
_geom_angle_publ_flag
C2 C1 C6 . . 120.9(2) ?
C2 C1 H1 . . 119.6 ?
C6 C1 H1 . . 119.6 ?
C14 O2 C13 . . 110.41(17) ?
C3 C2 C1 . . 120.2(2) ?
C3 C2 H2 . . 119.9 ?
C1 C2 H2 . . 119.9 ?
C2 C3 C4 . . 119.4(2) ?
C2 C3 H3 . . 120.3 ?
C4 C3 H3 . . 120.3 ?
C3 C4 C5 . . 120.3(2) ?
C3 C4 H4 . . 119.8 ?
C5 C4 H4 . . 119.8 ?
C4 C5 C6 . . 120.7(2) ?
C4 C5 H5 . . 119.7 ?
C6 C5 H5 . . 119.7 ?
C5 C6 C1 . . 118.5(2) ?
C5 C6 C7 . . 120.24(19) ?
C1 C6 C7 . . 121.2(2) ?
C8 C7 C6 . . 113.87(19) ?
C8 C7 C12 . . 110.99(19) ?
C6 C7 C12 . . 112.80(18) ?
C8 C7 H7 . . 106.2 ?
C6 C7 H7 . . 106.2 ?
C12 C7 H7 . . 106.2 ?
C8 C9 C10 . . 117.2(2) ?
C8 C9 C22 . . 121.9(2) ?
C10 C9 C22 . . 120.8(2) ?
C9 C8 C7 . . 122.7(2) ?
C9 C8 H8 . . 118.7 ?
C7 C8 H8 . . 118.7 ?
C15 C10 C9 . . 128.9(2) ?
C15 C10 C11 . . 118.66(19) ?
C9 C10 C11 . . 112.24(18) ?
C14 C11 C10 . . 109.51(18) ?
C14 C11 C12 . . 103.63(18) ?
C10 C11 C12 . . 116.15(19) ?
C14 C11 H11 . . 109.1 ?
C10 C11 H11 . . 109.1 ?
C12 C11 H11 . . 109.1 ?
C13 C12 C11 . . 103.49(18) ?
C13 C12 C7 . . 112.76(18) ?
C11 C12 C7 . . 112.74(18) ?
C13 C12 H12 . . 109.2 ?
C11 C12 H12 . . 109.2 ?
C7 C12 H12 . . 109.2 ?
O1 C13 O2 . . 119.9(2) ?
O1 C13 C12 . . 129.8(2) ?
O2 C13 C12 . . 110.31(18) ?
O3 C14 O2 . . 120.2(2) ?
O3 C14 C11 . . 129.4(2) ?
O2 C14 C11 . . 110.38(19) ?
C10 C15 C16 . . 128.5(2) ?
C10 C15 H15 . . 115.8 ?
C16 C15 H15 . . 115.8 ?
C17 C16 C21 . . 118.2(2) ?
C17 C16 C15 . . 122.5(2) ?
C21 C16 C15 . . 119.3(2) ?
C16 C17 C18 . . 121.0(3) ?
C16 C17 H17 . . 119.5 ?
C18 C17 H17 . . 119.5 ?
C19 C18 C17 . . 119.9(3) ?
C19 C18 H18 . . 120.1 ?
C17 C18 H18 . . 120.1 ?
C20 C19 C18 . . 120.1(3) ?
C20 C19 H19 . . 119.9 ?
C18 C19 H19 . . 119.9 ?
C19 C20 C21 . . 120.1(3) ?
C19 C20 H20 . . 120.0 ?
C21 C20 H20 . . 120.0 ?
C20 C21 C16 . . 120.7(3) ?
C20 C21 H21 . . 119.7 ?
C16 C21 H21 . . 119.7 ?
C9 C22 C23 . . 114.86(19) ?
C9 C22 H22A . . 108.6 ?
C23 C22 H22A . . 108.6 ?
C9 C22 H22B . . 108.6 ?
C23 C22 H22B . . 108.6 ?
H22A C22 H22B . . 107.5 ?
C22 C23 C24 . . 113.9(2) ?
C22 C23 H23A . . 108.8 ?
C24 C23 H23A . . 108.8 ?
C22 C23 H23B . . 108.8 ?
C24 C23 H23B . . 108.8 ?
H23A C23 H23B . . 107.7 ?
C25 C24 C23 . . 113.0(3) ?
C25 C24 H24A . . 109.0 ?
C23 C24 H24A . . 109.0 ?
C25 C24 H24B . . 109.0 ?
C23 C24 H24B . . 109.0 ?
H24A C24 H24B . . 107.8 ?
C24 C25 H25A . . 109.5 ?
C24 C25 H25B . . 109.5 ?
H25A C25 H25B . . 109.5 ?
C24 C25 H25C . . 109.5 ?
H25A C25 H25C . . 109.5 ?
H25B C25 H25C . . 109.5 ?

loop_
_geom_bond_atom_site_label_1
_geom_bond_atom_site_label_2
_geom_bond_site_symmetry_2
_geom_bond_distance
_geom_bond_publ_flag
O1 C13 . 1.190(3) ?
C1 C2 . 1.388(4) ?
C1 C6 . 1.391(3) ?
C1 H1 . 0.95 ?
O2 C14 . 1.383(3) ?
O2 C13 . 1.389(3) ?
C2 C3 . 1.385(4) ?
C2 H2 . 0.95 ?
C3 C4 . 1.386(4) ?
C3 H3 . 0.95 ?
O3 C14 . 1.192(3) ?
C4 C5 . 1.388(3) ?
C4 H4 . 0.95 ?
C5 C6 . 1.391(3) ?
C5 H5 . 0.95 ?
C6 C7 . 1.517(3) ?
C7 C8 . 1.509(3) ?
C7 C12 . 1.566(3) ?
C7 H7 . 1.0 ?
C9 C8 . 1.333(3) ?
C9 C10 . 1.486(3) ?
C9 C22 . 1.514(3) ?
C8 H8 . 0.95 ?
C10 C15 . 1.339(3) ?
C10 C11 . 1.524(3) ?
C11 C14 . 1.515(3) ?
C11 C12 . 1.543(3) ?
C11 H11 . 1.0 ?
C12 C13 . 1.510(3) ?
C12 H12 . 1.0 ?
C15 C16 . 1.469(3) ?
C15 H15 . 0.95 ?
C16 C17 . 1.389(3) ?
C16 C21 . 1.395(3) ?
C17 C18 . 1.390(4) ?
C17 H17 . 0.95 ?
C18 C19 . 1.378(5) ?
C18 H18 . 0.95 ?
C19 C20 . 1.378(4) ?
C19 H19 . 0.95 ?
C20 C21 . 1.390(4) ?
C20 H20 . 0.95 ?
C21 H21 . 0.95 ?
C22 C23 . 1.521(3) ?
C22 H22A . 0.99 ?
C22 H22B . 0.99 ?
C23 C24 . 1.527(4) ?
C23 H23A . 0.99 ?
C23 H23B . 0.99 ?
C24 C25 . 1.504(4) ?
C24 H24A . 0.99 ?
C24 H24B . 0.99 ?
C25 H25A . 0.98 ?
C25 H25B . 0.98 ?
C25 H25C . 0.98 ?
